data_2231455
loop_
_publ_author_name
'Zhou, Jing'
'Zheng, Shuai'
'Chen, Gang'
'Wang, Wenjing'
'Du, Zhenting'

_publ_section_title
;
 Phenyl 3-methoxy-4-phenoxybenzoate
;
_journal_coeditor_code CV5133
_journal_issue 9
_journal_name_full 'Acta Crystallographica Section E'
_journal_page_first o2393
_journal_paper_doi 10.1107/S1600536811033678
_journal_volume 67
_journal_year 2011
_chemical_formula_iupac 'C20 H16 O4'
_chemical_formula_moiety 'C20 H16 O4'
_chemical_formula_sum 'C20 H16 O4'
_chemical_formula_weight 320.33
_chemical_melting_point 383
_chemical_name_systematic
;
Phenyl 3-methoxy-4-phenoxybenzoate
;
_space_group_IT_number 15
_symmetry_cell_setting monoclinic
_symmetry_space_group_name_Hall '-C 2yc'
_symmetry_space_group_name_H-M 'C 1 2/c 1'
_atom_sites_solution_hydrogens geom
_atom_sites_solution_primary direct
_atom_sites_solution_secondary difmap
_audit_creation_method SHELXL97
_cell_angle_alpha 90.00
_cell_angle_beta 97.8420(10)
_cell_angle_gamma 90.00
_cell_formula_units_Z 8
_cell_length_a 11.0261(10)
_cell_length_b 11.9624(11)
_cell_length_c 24.961(2)
_cell_measurement_reflns_used 2372
_cell_measurement_temperature 298(2)
_cell_measurement_theta_max 27.294
_cell_measurement_theta_min 2.471
_cell_volume 3261.5(5)
_computing_cell_refinement 'APEX2 (Bruker, 2009)'
_computing_data_collection 'APEX2 (Bruker, 2009)'
_computing_data_reduction 'SAINT (Bruker, 2009)'
_computing_molecular_graphics 'SHELXTL (Sheldrick, 2008)'
_computing_publication_material 'SHELXTL (Sheldrick, 2008)'
_computing_structure_refinement 'SHELXL97 (Sheldrick, 2008)'
_computing_structure_solution 'SHELXS97 (Sheldrick, 2008)'
_diffrn_ambient_temperature 298(2)
_diffrn_measured_fraction_theta_full 0.998
_diffrn_measured_fraction_theta_max 0.998
_diffrn_measurement_device_type 'Bruker SMART APEXII CCD area-detector'
_diffrn_measurement_method '\f and \w'
_diffrn_radiation_monochromator graphite
_diffrn_radiation_source 'fine-focus sealed tube'
_diffrn_radiation_type MoK\a
_diffrn_radiation_wavelength 0.71073
_diffrn_reflns_av_R_equivalents 0.0399
_diffrn_reflns_av_sigmaI/netI 0.0447
_diffrn_reflns_limit_h_max 13
_diffrn_reflns_limit_h_min -12
_diffrn_reflns_limit_k_max 8
_diffrn_reflns_limit_k_min -14
_diffrn_reflns_limit_l_max 29
_diffrn_reflns_limit_l_min -29
_diffrn_reflns_number 7972
_diffrn_reflns_theta_full 25.02
_diffrn_reflns_theta_max 25.02
_diffrn_reflns_theta_min 2.53
_exptl_absorpt_coefficient_mu 0.091
_exptl_absorpt_correction_T_max 0.9646
_exptl_absorpt_correction_T_min 0.9569
_exptl_absorpt_correction_type multi-scan
_exptl_absorpt_process_details '(SADABS; Bruker, 2009)'
_exptl_crystal_colour white
_exptl_crystal_density_diffrn 1.305
_exptl_crystal_density_method 'not measured'
_exptl_crystal_description block
_exptl_crystal_F_000 1344
_exptl_crystal_size_max 0.49
_exptl_crystal_size_mid 0.42
_exptl_crystal_size_min 0.40
_refine_diff_density_max 0.160
_refine_diff_density_min -0.165
_refine_ls_extinction_coef 0.0053(4)
_refine_ls_extinction_expression Fc^*^=kFc[1+0.001xFc^2^\l^3^/sin(2\q)]^-1/4^
_refine_ls_extinction_method 'SHELXL97 (Sheldrick, 2008)'
_refine_ls_goodness_of_fit_ref 1.048
_refine_ls_hydrogen_treatment constr
_refine_ls_matrix_type full
_refine_ls_number_parameters 219
_refine_ls_number_reflns 2878
_refine_ls_number_restraints 0
_refine_ls_restrained_S_all 1.048
_refine_ls_R_factor_all 0.0803
_refine_ls_R_factor_gt 0.0409
_refine_ls_shift/su_max 0.000
_refine_ls_shift/su_mean 0.000
_refine_ls_structure_factor_coef Fsqd
_refine_ls_weighting_details 'calc w = 1/[\s^2^(Fo^2^)+(0.0413P)^2^+1.7982P] where P=(Fo^2^+2Fc^2^)/3'
_refine_ls_weighting_scheme calc
_refine_ls_wR_factor_gt 0.0927
_refine_ls_wR_factor_ref 0.1179
_reflns_number_gt 1785
_reflns_number_total 2878
_reflns_threshold_expression I>2\s(I)
_cod_data_source_file cv5133.cif
_cod_data_source_block I
_cod_original_sg_symbol_H-M C2/c
_cod_database_code 2231455
_cod_database_fobs_code 2231455

loop_
_symmetry_equiv_pos_as_xyz
'x, y, z'
'-x, y, -z+1/2'
'x+1/2, y+1/2, z'
'-x+1/2, y+1/2, -z+1/2'
'-x, -y, -z'
'x, -y, z-1/2'
'-x+1/2, -y+1/2, -z'
'x+1/2, -y+1/2, z-1/2'

loop_
_atom_site_type_symbol
_atom_site_label
_atom_site_fract_x
_atom_site_fract_y
_atom_site_fract_z
_atom_site_U_iso_or_equiv
_atom_site_adp_type
_atom_site_calc_flag
_atom_site_refinement_flags
_atom_site_occupancy
_atom_site_symmetry_multiplicity
O O1 0.20235(14) 0.40188(12) 0.47155(6) 0.0542(5) Uani d . 1 1
O O2 0.22859(15) 0.58572(13) 0.46169(6) 0.0617(5) Uani d . 1 1
O O3 0.55526(13) 0.68666(12) 0.61835(6) 0.0510(4) Uani d . 1 1
O O4 0.59538(14) 0.50787(12) 0.67467(5) 0.0562(5) Uani d . 1 1
C C1 0.25750(19) 0.50110(18) 0.48580(8) 0.0416(5) Uani d . 1 1
C C2 0.35069(17) 0.49359(16) 0.53388(7) 0.0365(5) Uani d . 1 1
C C3 0.40974(17) 0.59252(17) 0.55134(7) 0.0383(5) Uani d . 1 1
H H3 0.3923 0.6579 0.5316 0.046 Uiso calc R 1 1
C C4 0.49363(17) 0.59433(16) 0.59748(8) 0.0362(5) Uani d . 1 1
C C5 0.51873(18) 0.49544(17) 0.62679(7) 0.0393(5) Uani d . 1 1
C C6 0.4624(2) 0.39727(18) 0.60920(8) 0.0484(6) Uani d . 1 1
H H6 0.4809 0.3316 0.6285 0.058 Uiso calc R 1 1
C C7 0.37782(19) 0.39605(18) 0.56250(8) 0.0454(6) Uani d . 1 1
H H7 0.3396 0.3296 0.5506 0.054 Uiso calc R 1 1
C C8 0.5401(3) 0.7870(2) 0.58760(11) 0.0768(9) Uani d . 1 1
H H8A 0.5629 0.7742 0.5524 0.115 Uiso calc R 1 1
H H8B 0.5911 0.8444 0.6056 0.115 Uiso calc R 1 1
H H8C 0.4560 0.8101 0.5841 0.115 Uiso calc R 1 1
C C9 0.6653(2) 0.41886(18) 0.69837(8) 0.0459(6) Uani d . 1 1
C C10 0.6668(2) 0.4066(2) 0.75311(9) 0.0601(7) Uani d . 1 1
H H10 0.6174 0.4510 0.7718 0.072 Uiso calc R 1 1
C C11 0.7429(3) 0.3271(3) 0.77982(10) 0.0760(9) Uani d . 1 1
H H11 0.7440 0.3173 0.8169 0.091 Uiso calc R 1 1
C C12 0.8166(2) 0.2624(2) 0.75287(12) 0.0739(9) Uani d . 1 1
H H12 0.8679 0.2094 0.7714 0.089 Uiso calc R 1 1
C C13 0.8145(2) 0.2764(2) 0.69818(11) 0.0663(7) Uani d . 1 1
H H13 0.8648 0.2329 0.6796 0.080 Uiso calc R 1 1
C C14 0.7378(2) 0.3548(2) 0.67055(9) 0.0566(7) Uani d . 1 1
H H14 0.7357 0.3638 0.6334 0.068 Uiso calc R 1 1
C C15 0.1108(2) 0.40450(17) 0.42591(8) 0.0436(6) Uani d . 1 1
C C16 -0.0096(2) 0.40588(19) 0.43430(9) 0.0548(6) Uani d . 1 1
H H16 -0.0307 0.4064 0.4691 0.066 Uiso calc R 1 1
C C17 -0.0987(2) 0.4065(2) 0.38964(10) 0.0623(7) Uani d . 1 1
H H17 -0.1809 0.4077 0.3944 0.075 Uiso calc R 1 1
C C18 -0.0671(2) 0.4055(2) 0.33860(10) 0.0606(7) Uani d . 1 1
H H18 -0.1276 0.4068 0.3088 0.073 Uiso calc R 1 1
C C19 0.0534(2) 0.4024(2) 0.33141(9) 0.0620(7) Uani d . 1 1
H H19 0.0747 0.4013 0.2966 0.074 Uiso calc R 1 1
C C20 0.1434(2) 0.40105(19) 0.37542(9) 0.0539(6) Uani d . 1 1
H H20 0.2255 0.3978 0.3706 0.065 Uiso calc R 1 1

loop_
_atom_site_aniso_label
_atom_site_aniso_U_11
_atom_site_aniso_U_22
_atom_site_aniso_U_33
_atom_site_aniso_U_12
_atom_site_aniso_U_13
_atom_site_aniso_U_23
O1 0.0618(10) 0.0448(9) 0.0481(9) -0.0063(8) -0.0211(8) 0.0062(7)
O2 0.0733(11) 0.0466(10) 0.0555(10) -0.0032(8) -0.0256(8) 0.0097(8)
O3 0.0550(9) 0.0386(9) 0.0528(9) -0.0041(7) -0.0163(7) 0.0042(7)
O4 0.0706(11) 0.0496(10) 0.0405(8) 0.0025(8) -0.0208(8) 0.0034(7)
C1 0.0434(12) 0.0420(13) 0.0374(12) -0.0009(11) -0.0016(10) 0.0005(10)
C2 0.0368(11) 0.0383(12) 0.0328(10) 0.0004(9) -0.0008(9) 0.0020(9)
C3 0.0383(11) 0.0392(12) 0.0361(11) 0.0030(10) 0.0000(9) 0.0093(9)
C4 0.0348(11) 0.0366(12) 0.0359(11) 0.0007(9) -0.0001(9) -0.0001(9)
C5 0.0412(12) 0.0430(13) 0.0309(10) 0.0019(10) -0.0053(9) 0.0030(9)
C6 0.0592(14) 0.0394(13) 0.0423(12) 0.0007(11) -0.0086(11) 0.0114(10)
C7 0.0496(13) 0.0397(13) 0.0434(12) -0.0039(10) -0.0061(10) 0.0018(10)
C8 0.0853(19) 0.0437(15) 0.089(2) -0.0156(14) -0.0321(16) 0.0169(14)
C9 0.0454(13) 0.0466(13) 0.0403(12) -0.0045(11) -0.0131(10) 0.0126(11)
C10 0.0530(14) 0.0817(18) 0.0419(13) -0.0012(13) -0.0065(11) 0.0126(13)
C11 0.0707(19) 0.104(2) 0.0473(15) -0.0006(18) -0.0142(14) 0.0313(16)
C12 0.0597(17) 0.078(2) 0.0744(19) 0.0020(15) -0.0244(15) 0.0286(16)
C13 0.0544(15) 0.0668(17) 0.0740(18) 0.0055(13) -0.0047(13) 0.0088(14)
C14 0.0622(16) 0.0592(15) 0.0452(13) -0.0011(13) -0.0039(12) 0.0090(12)
C15 0.0481(14) 0.0376(12) 0.0405(12) -0.0027(10) -0.0108(10) 0.0020(10)
C16 0.0587(16) 0.0583(15) 0.0466(13) -0.0017(12) 0.0044(11) -0.0078(11)
C17 0.0422(13) 0.0724(18) 0.0694(17) 0.0012(12) -0.0025(12) -0.0132(14)
C18 0.0569(16) 0.0643(17) 0.0534(15) -0.0035(13) -0.0183(12) -0.0025(12)
C19 0.0620(17) 0.0809(19) 0.0408(13) -0.0123(14) -0.0015(11) 0.0036(12)
C20 0.0456(13) 0.0633(16) 0.0514(14) -0.0077(12) 0.0010(11) 0.0023(12)

loop_
_atom_type_symbol
_atom_type_description
_atom_type_scat_dispersion_real
_atom_type_scat_dispersion_imag
_atom_type_scat_source
C C 0.0033 0.0016 'International Tables Vol C Tables 4.2.6.8 and 6.1.1.4'
H H 0.0000 0.0000 'International Tables Vol C Tables 4.2.6.8 and 6.1.1.4'
O O 0.0106 0.0060 'International Tables Vol C Tables 4.2.6.8 and 6.1.1.4'

loop_
_geom_angle_atom_site_label_1
_geom_angle_atom_site_label_2
_geom_angle_atom_site_label_3
_geom_angle
C1 O1 C15 115.84(15)
C4 O3 C8 117.53(15)
C5 O4 C9 121.60(16)
O2 C1 O1 121.84(18)
O2 C1 C2 124.68(19)
O1 C1 C2 113.44(18)
C7 C2 C3 119.86(17)
C7 C2 C1 123.48(19)
C3 C2 C1 116.62(17)
C4 C3 C2 120.53(18)
C4 C3 H3 119.7
C2 C3 H3 119.7
O3 C4 C3 125.18(17)
O3 C4 C5 115.66(16)
C3 C4 C5 119.15(18)
C6 C5 O4 124.64(18)
C6 C5 C4 120.53(17)
O4 C5 C4 114.69(17)
C5 C6 C7 119.99(19)
C5 C6 H6 120.0
C7 C6 H6 120.0
C2 C7 C6 119.91(19)
C2 C7 H7 120.0
C6 C7 H7 120.0
O3 C8 H8A 109.5
O3 C8 H8B 109.5
H8A C8 H8B 109.5
O3 C8 H8C 109.5
H8A C8 H8C 109.5
H8B C8 H8C 109.5
C14 C9 C10 121.3(2)
C14 C9 O4 122.70(19)
C10 C9 O4 115.7(2)
C9 C10 C11 118.6(3)
C9 C10 H10 120.7
C11 C10 H10 120.7
C12 C11 C10 121.1(2)
C12 C11 H11 119.4
C10 C11 H11 119.4
C11 C12 C13 119.4(2)
C11 C12 H12 120.3
C13 C12 H12 120.3
C12 C13 C14 120.4(3)
C12 C13 H13 119.8
C14 C13 H13 119.8
C9 C14 C13 119.2(2)
C9 C14 H14 120.4
C13 C14 H14 120.4
C20 C15 C16 121.75(19)
C20 C15 O1 119.8(2)
C16 C15 O1 118.42(19)
C15 C16 C17 118.3(2)
C15 C16 H16 120.9
C17 C16 H16 120.9
C18 C17 C16 120.6(2)
C18 C17 H17 119.7
C16 C17 H17 119.7
C19 C18 C17 120.0(2)
C19 C18 H18 120.0
C17 C18 H18 120.0
C18 C19 C20 120.3(2)
C18 C19 H19 119.9
C20 C19 H19 119.9
C15 C20 C19 119.1(2)
C15 C20 H20 120.4
C19 C20 H20 120.4

loop_
_geom_bond_atom_site_label_1
_geom_bond_atom_site_label_2
_geom_bond_distance
O1 C1 1.359(2)
O1 C15 1.415(2)
O2 C1 1.198(2)
O3 C4 1.362(2)
O3 C8 1.422(3)
O4 C5 1.375(2)
O4 C9 1.398(2)
C1 C2 1.472(3)
C2 C7 1.379(3)
C2 C3 1.392(3)
C3 C4 1.375(3)
C3 H3 0.9300
C4 C5 1.399(3)
C5 C6 1.372(3)
C6 C7 1.390(3)
C6 H6 0.9300
C7 H7 0.9300
C8 H8A 0.9600
C8 H8B 0.9600
C8 H8C 0.9600
C9 C14 1.363(3)
C9 C10 1.372(3)
C10 C11 1.379(3)
C10 H10 0.9300
C11 C12 1.364(4)
C11 H11 0.9300
C12 C13 1.372(4)
C12 H12 0.9300
C13 C14 1.383(3)
C13 H13 0.9300
C14 H14 0.9300
C15 C20 1.358(3)
C15 C16 1.372(3)
C16 C17 1.382(3)
C16 H16 0.9300
C17 C18 1.366(3)
C17 H17 0.9300
C18 C19 1.365(3)
C18 H18 0.9300
C19 C20 1.377(3)
C19 H19 0.9300
C20 H20 0.9300

loop_
_geom_hbond_atom_site_label_D
_geom_hbond_atom_site_label_H
_geom_hbond_atom_site_label_A
_geom_hbond_site_symmetry_A
_geom_hbond_distance_DH
_geom_hbond_distance_HA
_geom_hbond_distance_DA
_geom_hbond_angle_DHA
_geom_hbond_publ_flag
C8 H8C O2 7_566 0.96 2.52 3.408(4) 153 yes
C14 H14 O2 5_666 0.93 2.53 3.446(3) 167 yes
C20 H20 O3 5_666 0.93 2.60 3.468(3) 155 yes

loop_
_geom_torsion_atom_site_label_1
_geom_torsion_atom_site_label_2
_geom_torsion_atom_site_label_3
_geom_torsion_atom_site_label_4
_geom_torsion
C15 O1 C1 O2 1.3(3)
C15 O1 C1 C2 179.29(18)
O2 C1 C2 C7 176.6(2)
O1 C1 C2 C7 -1.3(3)
O2 C1 C2 C3 -1.1(3)
O1 C1 C2 C3 -179.05(17)
C7 C2 C3 C4 -1.1(3)
C1 C2 C3 C4 176.72(19)
C8 O3 C4 C3 -5.9(3)
C8 O3 C4 C5 175.0(2)
C2 C3 C4 O3 -179.20(19)
C2 C3 C4 C5 -0.2(3)
C9 O4 C5 C6 28.7(3)
C9 O4 C5 C4 -155.67(19)
O3 C4 C5 C6 -179.50(19)
C3 C4 C5 C6 1.4(3)
O3 C4 C5 O4 4.6(3)
C3 C4 C5 O4 -174.49(18)
O4 C5 C6 C7 174.1(2)
C4 C5 C6 C7 -1.3(3)
C3 C2 C7 C6 1.1(3)
C1 C2 C7 C6 -176.5(2)
C5 C6 C7 C2 0.1(3)
C5 O4 C9 C14 50.8(3)
C5 O4 C9 C10 -135.7(2)
C14 C9 C10 C11 -0.4(3)
O4 C9 C10 C11 -174.1(2)
C9 C10 C11 C12 0.7(4)
C10 C11 C12 C13 -0.4(4)
C11 C12 C13 C14 -0.3(4)
C10 C9 C14 C13 -0.3(3)
O4 C9 C14 C13 172.91(19)
C12 C13 C14 C9 0.6(4)
C1 O1 C15 C20 81.7(2)
C1 O1 C15 C16 -100.9(2)
C20 C15 C16 C17 -1.6(3)
O1 C15 C16 C17 -178.9(2)
C15 C16 C17 C18 0.2(4)
C16 C17 C18 C19 0.8(4)
C17 C18 C19 C20 -0.4(4)
C16 C15 C20 C19 2.0(3)
O1 C15 C20 C19 179.3(2)
C18 C19 C20 C15 -1.0(4)

loop_
_cod_related_entry_id
_cod_related_entry_database
_cod_related_entry_code
1 ChemSpider 30656918
